data_4348137
loop_
_publ_author_name
'Dragancea, Diana'
'Talmaci, Natalia'
'Shova, Sergiu'
'Novitchi, Ghenadie'
'Darvasiov\'a, Denisa'
'Rapta, Peter'
'Breza, Martin'
'Galanski, Markus'
'Ko\<z\?\'i\<sek, Jozef'
'Martins, Nuno M. R.'
'Martins, Lu\'isa M D R S'
'Pombeiro, Armando J. L.'
'Arion, Vladimir B.'

_publ_section_title
;
 Vanadium(V) Complexes with Substituted
 1,5-bis(2-hydroxybenzaldehyde)carbohydrazones and Their Use As Catalyst
 Precursors in Oxidation of Cyclohexane.
;
_journal_issue 18
_journal_name_full 'Inorganic chemistry'
_journal_page_first 9187
_journal_page_last 9203
_journal_paper_doi 10.1021/acs.inorgchem.6b01011
_journal_volume 55
_journal_year 2016
_chemical_formula_moiety 'C66 H96 N8 O14 V4, 6(C2 H6 O)'
_chemical_formula_sum 'C78 H132 N8 O20 V4'
_chemical_formula_weight 1705.67
_space_group_crystal_system triclinic
_space_group_IT_number 2
_space_group_name_Hall '-P 1'
_space_group_name_H-M_alt 'P -1'
_atom_sites_solution_hydrogens mixed
_audit_creation_date 2016-02-09
_audit_creation_method
;
Olex2 1.2
(compiled 2015.09.30 svn.r3233 for OlexSys, GUI svn.r5103)
;
_cell_angle_alpha 66.678(2)
_cell_angle_beta 88.415(2)
_cell_angle_gamma 87.740(2)
_cell_formula_units_Z 1
_cell_length_a 9.2721(2)
_cell_length_b 14.5422(2)
_cell_length_c 18.1279(3)
_cell_measurement_reflns_used 55895
_cell_measurement_temperature 100(1)
_cell_measurement_theta_max 35.40
_cell_measurement_theta_min 2.30
_cell_volume 2242.65(8)
_computing_cell_refinement 'X-Area 1.76 (Stoe, 2015)'
_computing_data_collection 'X-Area 1.76 (Stoe, 2015)'
_computing_data_reduction 'LANA 1.63.1 (Stoe, 2015)'
_computing_molecular_graphics 'Olex2 (Dolomanov et al., 2009)'
_computing_publication_material 'Olex2 (Dolomanov et al., 2009)'
_computing_structure_refinement 'ShelXL (Sheldrick, 2015)'
_computing_structure_solution 'ShelXS (Sheldrick, 2008)'
_diffrn_ambient_temperature 100(1)
_diffrn_detector Pilatus300K
_diffrn_detector_type STOE
_diffrn_measured_fraction_theta_full 0.980
_diffrn_measured_fraction_theta_max 0.980
_diffrn_measurement_device_type 'Stoe StadiVari'
_diffrn_radiation_type CuK\a
_diffrn_radiation_wavelength 1.54186
_diffrn_reflns_av_R_equivalents 0.1097
_diffrn_reflns_av_unetI/netI 0.0560
_diffrn_reflns_Laue_measured_fraction_full 0.980
_diffrn_reflns_Laue_measured_fraction_max 0.980
_diffrn_reflns_limit_h_max 7
_diffrn_reflns_limit_h_min -10
_diffrn_reflns_limit_k_max 17
_diffrn_reflns_limit_k_min -17
_diffrn_reflns_limit_l_max 21
_diffrn_reflns_limit_l_min -21
_diffrn_reflns_number 33916
_diffrn_reflns_point_group_measured_fraction_full 0.980
_diffrn_reflns_point_group_measured_fraction_max 0.980
_diffrn_reflns_theta_full 66.600
_diffrn_reflns_theta_max 66.600
_diffrn_reflns_theta_min 2.655
_exptl_absorpt_coefficient_mu 3.949
_exptl_absorpt_correction_T_max 0.6742
_exptl_absorpt_correction_T_min 0.1771
_exptl_absorpt_correction_type analytical
_exptl_absorpt_process_details
;
X-Red32,
Version 1.62.2 (release 14-10-2015)
Analytical numeric absorption correction using a multifaceted crystal
			model based on expressions derived by R.C. Clark & J.S. Reid.
(Clark, R. C. & Reid, J. S. (1995). Acta Cryst. A51, 887-897)
;
_exptl_crystal_colour 'clear light brown'
_exptl_crystal_colour_lustre clear
_exptl_crystal_colour_modifier light
_exptl_crystal_colour_primary brown
_exptl_crystal_density_diffrn 1.263
_exptl_crystal_description prism
_exptl_crystal_F_000 908
_exptl_crystal_size_max 0.15
_exptl_crystal_size_mid 0.1
_exptl_crystal_size_min 0.1
_refine_diff_density_max 1.232
_refine_diff_density_min -1.369
_refine_diff_density_rms 0.085
_refine_ls_extinction_method none
_refine_ls_goodness_of_fit_ref 1.093
_refine_ls_hydrogen_treatment mixed
_refine_ls_matrix_type full
_refine_ls_number_parameters 530
_refine_ls_number_reflns 7744
_refine_ls_number_restraints 535
_refine_ls_restrained_S_all 1.058
_refine_ls_R_factor_all 0.0591
_refine_ls_R_factor_gt 0.0546
_refine_ls_shift/su_max 0.002
_refine_ls_shift/su_mean 0.000
_refine_ls_structure_factor_coef Fsqd
_refine_ls_weighting_details 'w=1/[\s^2^(Fo^2^)+(0.1086P)^2^+0.2226P] where P=(Fo^2^+2Fc^2^)/3'
_refine_ls_weighting_scheme calc
_refine_ls_wR_factor_gt 0.1537
_refine_ls_wR_factor_ref 0.1576
_reflns_Friedel_coverage 0.000
_reflns_number_gt 6821
_reflns_number_total 7744
_reflns_threshold_expression 'I > 2\s(I)'
_cod_data_source_file ic6b01011_si_001.cif
_cod_data_source_block vv2
_cod_database_code 4348137
_shelx_space_group_comment
;
The symmetry employed for this shelxl refinement is uniquely defined
by the following loop, which should always be used as a source of
symmetry information in preference to the above space-group names.
They are only intended as comments.
;
_olex2_refinement_description
;
1. Fixed Uiso
 At 1.2 times of:
  All C(H) groups, H9A of O9, H8 of O8, All C(H,H) groups, All C(H,H,H)
  groups, All N(H) groups
 At 1.5 times of:
  H10X of O10X, H10 of O10
2. Restrained distances
 O10-C38 \\sim O10X-C38X
 with sigma of 0.01
 C39-C38 \\sim C39X-C38X
 with sigma of 0.01
3. Rigid bond restraints
 All non-hydrogen atoms
 with sigma for 1-2 distances of 0.01 and sigma for 1-3 distances of 0.01
4. Uiso/Uaniso restraints and constraints
All non-hydrogen atoms have similar U: within 2A with sigma of 0.04 and sigma
for terminal atoms of 0.08
5. Others
 Sof(O10)=Sof(H10)=Sof(C38)=Sof(H38A)=Sof(H38B)=Sof(C39)=Sof(H39A)=Sof(H39B)=
 Sof(H39C)=1-FVAR(1)
 Sof(O10X)=Sof(H10X)=Sof(C38X)=Sof(H38C)=Sof(H38D)=Sof(C39X)=Sof(H39D)=
 Sof(H39E)=Sof(H39F)=FVAR(1)
6.a Riding coordinates:
 O10(H10), C38(H38A,H38B), C39(H39A,H39B,H39C), O10X(H10X), C38X(H38C,H38D),
 C39X(H39D,H39E,H39F)
6.b Secondary CH2 refined with riding coordinates:
 C32(H32A,H32B), C36(H36A,H36B), C34(H34A,H34B)
6.c Me refined with riding coordinates:
 C17(H17A,H17B,H17C), C18(H18A,H18B,H18C), C19(H19A,H19B,H19C), C21(H21A,H21B,
 H21C), C22(H22A,H22B,H22C), C23(H23A,H23B,H23C), C25(H25A,H25B,H25C), C26(H26A,
 H26B,H26C), C27(H27A,H27B,H27C), C29(H29A,H29B,H29C), C30(H30A,H30B,H30C),
 C31(H31A,H31B,H31C), C33(H33A,H33B,H33C), C37(H37A,H37B,H37C), C35(H35A,H35B,
 H35C)
6.d Aromatic/amide H refined with riding coordinates:
 N2(H2), C3(H3), C5(H5), C7(H7), C9(H9), C11(H11), C13(H13)
;
_shelx_shelxl_version_number 2014/7
_olex2_submission_special_instructions 'No special instructions were received'

loop_
_space_group_symop_operation_xyz
'x, y, z'
'-x, -y, -z'

loop_
_atom_site_label
_atom_site_type_symbol
_atom_site_fract_x
_atom_site_fract_y
_atom_site_fract_z
_atom_site_U_iso_or_equiv
_atom_site_adp_type
_atom_site_occupancy
_atom_site_site_symmetry_order
_atom_site_calc_flag
_atom_site_refinement_flags_posn
_atom_site_refinement_flags_adp
_atom_site_refinement_flags_occupancy
_atom_site_disorder_assembly
_atom_site_disorder_group
V1 V 0.14816(4) 0.16799(3) 0.38312(2) 0.01819(14) Uani 1 1 d . U . . .
V2 V 0.24865(4) -0.12505(3) 0.64274(2) 0.01936(14) Uani 1 1 d . U . . .
O1 O 0.1884(2) 0.25496(13) 0.27724(10) 0.0266(4) Uani 1 1 d . U . . .
O2 O 0.20989(19) 0.23274(13) 0.42891(10) 0.0263(4) Uani 1 1 d . U . . .
O3 O -0.03032(17) 0.17466(12) 0.38842(9) 0.0224(4) Uani 1 1 d . U . . .
O4 O 0.14272(19) -0.09729(12) 0.71843(9) 0.0245(4) Uani 1 1 d . U . . .
O5 O 0.29149(18) -0.12141(12) 0.53350(9) 0.0210(4) Uani 1 1 d . U . . .
O6 O 0.39881(19) -0.08204(13) 0.65109(10) 0.0273(4) Uani 1 1 d . U . . .
O7 O 0.28157(18) -0.25559(13) 0.69277(10) 0.0247(4) Uani 1 1 d . U . . .
N1 N 0.2633(2) 0.06468(14) 0.34115(11) 0.0192(4) Uani 1 1 d . U . . .
N2 N 0.2990(2) -0.02814(15) 0.40005(11) 0.0207(4) Uani 1 1 d . U . . .
H2 H 0.3450 -0.0756 0.3893 0.025 Uiso 1 1 calc R . . . .
N3 N 0.1803(2) 0.03569(14) 0.48141(11) 0.0190(4) Uani 1 1 d . U . . .
N4 N 0.1503(2) 0.01392(14) 0.56245(11) 0.0195(4) Uani 1 1 d . U . . .
C1 C 0.2281(3) 0.25565(18) 0.20617(14) 0.0212(5) Uani 1 1 d . U . . .
C2 C 0.2210(3) 0.34742(18) 0.13735(14) 0.0223(5) Uani 1 1 d . U . . .
C3 C 0.2633(3) 0.34340(19) 0.06470(14) 0.0227(5) Uani 1 1 d . U . . .
H3 H 0.2595 0.4041 0.0181 0.027 Uiso 1 1 calc R . . . .
C4 C 0.3113(3) 0.25586(18) 0.05501(14) 0.0216(5) Uani 1 1 d . U . . .
C5 C 0.3215(3) 0.16837(18) 0.12290(14) 0.0220(5) Uani 1 1 d . U . . .
H5 H 0.3561 0.1083 0.1186 0.026 Uiso 1 1 calc R . . . .
C6 C 0.2805(3) 0.16763(18) 0.19926(14) 0.0211(5) Uani 1 1 d . U . . .
C7 C 0.2992(3) 0.07643(18) 0.26824(14) 0.0206(5) Uani 1 1 d . U . . .
H7 H 0.3410 0.0202 0.2603 0.025 Uiso 1 1 calc R . . . .
C8 C 0.2580(3) -0.04018(18) 0.47494(14) 0.0198(5) Uani 1 1 d . U . . .
C9 C 0.0653(3) 0.07546(18) 0.57950(14) 0.0197(5) Uani 1 1 d . U . . .
H9 H 0.0244 0.1312 0.5364 0.024 Uiso 1 1 calc R . . . .
C10 C 0.0292(3) 0.06398(18) 0.66075(14) 0.0209(5) Uani 1 1 d . U . . .
C11 C -0.0521(3) 0.14191(18) 0.67124(14) 0.0213(5) Uani 1 1 d . U . . .
H11 H -0.0866 0.1971 0.6255 0.026 Uiso 1 1 calc R . . . .
C12 C -0.0823(3) 0.13920(18) 0.74731(14) 0.0220(5) Uani 1 1 d . U . . .
C13 C -0.0237(3) 0.05731(18) 0.81282(14) 0.0226(5) Uani 1 1 d . U . . .
H13 H -0.0418 0.0556 0.8652 0.027 Uiso 1 1 calc R . . . .
C14 C 0.0584(3) -0.02088(18) 0.80613(14) 0.0208(5) Uani 1 1 d . U . . .
C15 C 0.0781(3) -0.01871(18) 0.72771(14) 0.0202(5) Uani 1 1 d . U . . .
C16 C 0.3507(3) 0.26091(19) -0.02951(14) 0.0256(5) Uani 1 1 d . U . . .
C17 C 0.4830(3) 0.3259(2) -0.06175(16) 0.0318(6) Uani 1 1 d . U . . .
H17A H 0.4625 0.3925 -0.0617 0.038 Uiso 1 1 calc R . . . .
H17B H 0.5659 0.2944 -0.0275 0.038 Uiso 1 1 calc R . . . .
H17C H 0.5050 0.3323 -0.1167 0.038 Uiso 1 1 calc R . . . .
C18 C 0.2235(3) 0.3090(2) -0.08578(16) 0.0379(7) Uani 1 1 d . U . . .
H18A H 0.2003 0.3756 -0.0863 0.045 Uiso 1 1 calc R . . . .
H18B H 0.2498 0.3152 -0.1403 0.045 Uiso 1 1 calc R . . . .
H18C H 0.1393 0.2668 -0.0667 0.045 Uiso 1 1 calc R . . . .
C19 C 0.3842(3) 0.1574(2) -0.03003(15) 0.0306(6) Uani 1 1 d . U . . .
H19A H 0.3003 0.1153 -0.0095 0.037 Uiso 1 1 calc R . . . .
H19B H 0.4064 0.1642 -0.0851 0.037 Uiso 1 1 calc R . . . .
H19C H 0.4674 0.1263 0.0042 0.037 Uiso 1 1 calc R . . . .
C20 C 0.1640(3) 0.44356(18) 0.14515(14) 0.0242(5) Uani 1 1 d . U . . .
C21 C 0.1713(3) 0.53455(19) 0.06488(15) 0.0293(6) Uani 1 1 d . U . . .
H21A H 0.1340 0.5944 0.0723 0.035 Uiso 1 1 calc R . . . .
H21B H 0.2717 0.5442 0.0458 0.035 Uiso 1 1 calc R . . . .
H21C H 0.1128 0.5232 0.0252 0.035 Uiso 1 1 calc R . . . .
C22 C 0.2551(3) 0.46648(19) 0.20569(15) 0.0270(5) Uani 1 1 d . U . . .
H22A H 0.2529 0.4096 0.2579 0.032 Uiso 1 1 calc R . . . .
H22B H 0.3551 0.4776 0.1860 0.032 Uiso 1 1 calc R . . . .
H22C H 0.2152 0.5267 0.2116 0.032 Uiso 1 1 calc R . . . .
C23 C 0.0056(3) 0.4312(2) 0.17292(16) 0.0292(6) Uani 1 1 d . U . . .
H23A H -0.0021 0.3733 0.2243 0.035 Uiso 1 1 calc R . . . .
H23B H -0.0303 0.4917 0.1796 0.035 Uiso 1 1 calc R . . . .
H23C H -0.0520 0.4206 0.1326 0.035 Uiso 1 1 calc R . . . .
C24 C -0.1691(3) 0.2208(2) 0.76369(15) 0.0278(6) Uani 1 1 d . U . . .
C25 C -0.2171(3) 0.3070(2) 0.68667(16) 0.0337(6) Uani 1 1 d . U . . .
H25A H -0.1321 0.3370 0.6539 0.040 Uiso 1 1 calc R . . . .
H25B H -0.2790 0.2816 0.6564 0.040 Uiso 1 1 calc R . . . .
H25C H -0.2710 0.3577 0.7001 0.040 Uiso 1 1 calc R . . . .
C26 C -0.0745(4) 0.2638(2) 0.81007(17) 0.0373(7) Uani 1 1 d . U . . .
H26A H -0.0422 0.2096 0.8600 0.045 Uiso 1 1 calc R . . . .
H26B H 0.0097 0.2948 0.7770 0.045 Uiso 1 1 calc R . . . .
H26C H -0.1306 0.3143 0.8228 0.045 Uiso 1 1 calc R . . . .
C27 C -0.3026(3) 0.1748(2) 0.81405(18) 0.0390(7) Uani 1 1 d . U . . .
H27A H -0.2728 0.1193 0.8638 0.047 Uiso 1 1 calc R . . . .
H27B H -0.3563 0.2259 0.8272 0.047 Uiso 1 1 calc R . . . .
H27C H -0.3643 0.1498 0.7835 0.047 Uiso 1 1 calc R . . . .
C28 C 0.1343(3) -0.10185(18) 0.87804(14) 0.0232(5) Uani 1 1 d . U . . .
C29 C 0.1035(3) -0.0867(2) 0.95613(15) 0.0313(6) Uani 1 1 d . U . . .
H29A H 0.1342 -0.0202 0.9496 0.038 Uiso 1 1 calc R . . . .
H29B H -0.0001 -0.0922 0.9685 0.038 Uiso 1 1 calc R . . . .
H29C H 0.1569 -0.1380 1.0002 0.038 Uiso 1 1 calc R . . . .
C30 C 0.0848(3) -0.20653(19) 0.89101(15) 0.0257(5) Uani 1 1 d . U . . .
H30A H 0.1032 -0.2184 0.8420 0.031 Uiso 1 1 calc R . . . .
H30B H 0.1383 -0.2570 0.9355 0.031 Uiso 1 1 calc R . . . .
H30C H -0.0187 -0.2111 0.9038 0.031 Uiso 1 1 calc R . . . .
C31 C 0.2984(3) -0.0942(2) 0.86248(15) 0.0271(5) Uani 1 1 d . U . . .
H31A H 0.3279 -0.0269 0.8543 0.033 Uiso 1 1 calc R . . . .
H31B H 0.3489 -0.1439 0.9088 0.033 Uiso 1 1 calc R . . . .
H31C H 0.3228 -0.1070 0.8144 0.033 Uiso 1 1 calc R . . . .
C32 C 0.4068(3) -0.3093(2) 0.73454(16) 0.0303(6) Uani 1 1 d . U . . .
H32A H 0.4912 -0.2659 0.7166 0.036 Uiso 1 1 calc R . . . .
H32B H 0.4263 -0.3686 0.7215 0.036 Uiso 1 1 calc R . . . .
C33 C 0.3868(3) -0.3423(3) 0.82291(17) 0.0404(7) Uani 1 1 d . U . . .
H33A H 0.4740 -0.3788 0.8501 0.049 Uiso 1 1 calc R . . . .
H33B H 0.3690 -0.2835 0.8360 0.049 Uiso 1 1 calc R . . . .
H33C H 0.3042 -0.3861 0.8408 0.049 Uiso 1 1 calc R . . . .
O10 O -0.157(4) 0.313(2) 0.455(2) 0.058(9) Uani 0.284(11) 1 d D U P A 2
H10 H -0.1353 0.2635 0.4448 0.087 Uiso 0.284(11) 1 d R . P A 2
C38 C -0.082(3) 0.3974(13) 0.4006(11) 0.048(5) Uani 0.284(11) 1 d D U P A 2
H38A H 0.0169 0.3785 0.3924 0.058 Uiso 0.284(11) 1 d R . P A 2
H38B H -0.1280 0.4311 0.3490 0.058 Uiso 0.284(11) 1 d R . P A 2
C39 C -0.080(2) 0.4673(12) 0.4405(12) 0.090(7) Uani 0.284(11) 1 d D U P A 2
H39A H -0.1795 0.4826 0.4486 0.108 Uiso 0.284(11) 1 d R . P A 2
H39B H -0.0303 0.5283 0.4127 0.108 Uiso 0.284(11) 1 d R . P A 2
H39C H -0.0361 0.4306 0.4916 0.108 Uiso 0.284(11) 1 d R . P A 2
O9 O 0.5278(2) 0.16200(15) 0.63285(12) 0.0295(4) Uani 1 1 d . U . . .
H9A H 0.538(4) 0.217(3) 0.596(2) 0.035 Uiso 1 1 d R . . . .
C36 C 0.3748(3) 0.1549(2) 0.64924(19) 0.0344(6) Uani 1 1 d . U . . .
H36A H 0.3517 0.0842 0.6813 0.041 Uiso 1 1 calc R . . . .
H36B H 0.3224 0.1772 0.5979 0.041 Uiso 1 1 calc R . . . .
C37 C 0.3246(3) 0.2179(3) 0.6941(2) 0.0482(8) Uani 1 1 d . U . . .
H37A H 0.2204 0.2113 0.7043 0.058 Uiso 1 1 calc R . . . .
H37B H 0.3750 0.1952 0.7454 0.058 Uiso 1 1 calc R . . . .
H37C H 0.3457 0.2882 0.6621 0.058 Uiso 1 1 calc R . . . .
O8 O 0.5847(2) 0.33700(15) 0.51139(12) 0.0380(5) Uani 1 1 d . U . . .
H8 H 0.688(4) 0.327(3) 0.495(2) 0.046 Uiso 1 1 d R . . . .
C34 C 0.4877(4) 0.3667(3) 0.4456(2) 0.0532(9) Uani 1 1 d . U . . .
H34A H 0.4591 0.3068 0.4372 0.064 Uiso 1 1 calc R . . . .
H34B H 0.5373 0.4117 0.3961 0.064 Uiso 1 1 calc R . . . .
C35 C 0.3564(5) 0.4193(4) 0.4606(3) 0.0785(13) Uani 1 1 d . U . . .
H35A H 0.2921 0.4388 0.4145 0.094 Uiso 1 1 calc R . . . .
H35B H 0.3062 0.3745 0.5090 0.094 Uiso 1 1 calc R . . . .
H35C H 0.3844 0.4793 0.4680 0.094 Uiso 1 1 calc R . . . .
O10X O -0.1396(15) 0.3056(7) 0.4659(7) 0.0336(15) Uani 0.716(11) 1 d D U P A 1
H10X H -0.1114 0.2670 0.4453 0.050 Uiso 0.716(11) 1 d R . P A 1
C38X C -0.0565(9) 0.3936(5) 0.4343(7) 0.070(3) Uani 0.716(11) 1 d D U P A 1
H38C H 0.0382 0.3766 0.4184 0.084 Uiso 0.716(11) 1 d R . P A 1
H38D H -0.0467 0.4173 0.4769 0.084 Uiso 0.716(11) 1 d R . P A 1
C39X C -0.1248(11) 0.4743(6) 0.3661(5) 0.106(3) Uani 0.716(11) 1 d D U P A 1
H39D H -0.2184 0.4922 0.3813 0.128 Uiso 0.716(11) 1 d R . P A 1
H39E H -0.1345 0.4519 0.3233 0.128 Uiso 0.716(11) 1 d R . P A 1
H39F H -0.0648 0.5315 0.3484 0.128 Uiso 0.716(11) 1 d R . P A 1

loop_
_atom_site_aniso_label
_atom_site_aniso_U_11
_atom_site_aniso_U_22
_atom_site_aniso_U_33
_atom_site_aniso_U_23
_atom_site_aniso_U_13
_atom_site_aniso_U_12
V1 0.0210(3) 0.0219(2) 0.0111(2) -0.00555(17) 0.00355(16) -0.00868(16)
V2 0.0217(3) 0.0236(2) 0.0120(2) -0.00581(18) 0.00131(16) -0.00683(16)
O1 0.0364(11) 0.0262(9) 0.0158(8) -0.0069(7) 0.0089(7) -0.0074(7)
O2 0.0316(10) 0.0284(9) 0.0196(9) -0.0092(7) 0.0012(7) -0.0105(7)
O3 0.0206(9) 0.0262(9) 0.0172(8) -0.0045(7) 0.0011(6) -0.0083(6)
O4 0.0326(10) 0.0259(9) 0.0133(8) -0.0058(7) 0.0024(7) -0.0042(7)
O5 0.0231(9) 0.0227(8) 0.0146(8) -0.0043(7) 0.0039(6) -0.0066(6)
O6 0.0274(10) 0.0321(10) 0.0217(9) -0.0088(8) -0.0021(7) -0.0100(7)
O7 0.0247(9) 0.0298(9) 0.0176(8) -0.0069(7) 0.0019(7) -0.0055(7)
N1 0.0196(11) 0.0226(10) 0.0137(9) -0.0049(8) 0.0030(7) -0.0077(7)
N2 0.0259(11) 0.0209(10) 0.0133(9) -0.0046(8) 0.0039(8) -0.0061(8)
N3 0.0222(11) 0.0248(10) 0.0094(9) -0.0057(8) 0.0037(7) -0.0072(8)
N4 0.0249(11) 0.0230(10) 0.0100(9) -0.0050(8) 0.0031(7) -0.0106(8)
C1 0.0215(13) 0.0283(13) 0.0134(11) -0.0072(10) 0.0065(9) -0.0120(9)
C2 0.0224(13) 0.0258(12) 0.0176(12) -0.0065(10) 0.0037(9) -0.0116(9)
C3 0.0231(13) 0.0277(13) 0.0143(11) -0.0043(10) 0.0020(9) -0.0123(9)
C4 0.0204(13) 0.0298(13) 0.0137(11) -0.0069(10) 0.0037(9) -0.0119(9)
C5 0.0221(13) 0.0287(13) 0.0164(12) -0.0098(10) 0.0049(9) -0.0101(9)
C6 0.0222(13) 0.0275(12) 0.0146(11) -0.0088(10) 0.0034(9) -0.0114(9)
C7 0.0198(12) 0.0267(12) 0.0176(12) -0.0109(10) 0.0046(9) -0.0079(9)
C8 0.0197(12) 0.0242(12) 0.0155(11) -0.0072(10) 0.0030(9) -0.0097(9)
C9 0.0201(12) 0.0235(12) 0.0140(11) -0.0052(9) 0.0003(9) -0.0080(9)
C10 0.0240(13) 0.0251(12) 0.0145(11) -0.0079(10) 0.0024(9) -0.0112(9)
C11 0.0237(13) 0.0235(12) 0.0152(11) -0.0056(10) 0.0017(9) -0.0083(9)
C12 0.0222(13) 0.0266(12) 0.0191(12) -0.0106(10) 0.0043(9) -0.0101(9)
C13 0.0230(13) 0.0304(13) 0.0161(11) -0.0102(10) 0.0031(9) -0.0105(9)
C14 0.0220(13) 0.0268(12) 0.0141(11) -0.0080(10) 0.0030(9) -0.0107(9)
C15 0.0188(12) 0.0250(12) 0.0165(11) -0.0073(10) 0.0040(9) -0.0096(9)
C16 0.0287(14) 0.0334(14) 0.0129(11) -0.0069(10) 0.0053(9) -0.0103(10)
C17 0.0382(16) 0.0337(14) 0.0216(13) -0.0086(11) 0.0123(11) -0.0125(11)
C18 0.0343(16) 0.0580(19) 0.0212(13) -0.0155(13) -0.0022(11) -0.0001(13)
C19 0.0379(16) 0.0391(15) 0.0174(12) -0.0133(11) 0.0063(11) -0.0134(11)
C20 0.0285(14) 0.0241(12) 0.0183(12) -0.0061(10) 0.0046(10) -0.0087(10)
C21 0.0365(16) 0.0272(13) 0.0215(13) -0.0061(11) -0.0012(11) -0.0082(11)
C22 0.0341(15) 0.0255(13) 0.0210(12) -0.0082(10) -0.0001(10) -0.0073(10)
C23 0.0267(14) 0.0309(14) 0.0258(13) -0.0067(11) 0.0035(10) -0.0038(10)
C24 0.0324(15) 0.0325(14) 0.0215(13) -0.0139(11) 0.0011(10) -0.0039(10)
C25 0.0420(17) 0.0358(15) 0.0262(14) -0.0156(12) -0.0024(12) 0.0033(12)
C26 0.0529(19) 0.0344(15) 0.0300(15) -0.0181(13) -0.0089(13) 0.0000(12)
C27 0.0369(17) 0.0481(17) 0.0328(15) -0.0177(13) 0.0096(12) 0.0004(13)
C28 0.0259(14) 0.0281(13) 0.0147(11) -0.0070(10) 0.0011(9) -0.0078(10)
C29 0.0405(16) 0.0359(15) 0.0150(12) -0.0075(11) -0.0008(11) -0.0012(11)
C30 0.0293(14) 0.0270(13) 0.0167(12) -0.0038(10) 0.0036(10) -0.0085(10)
C31 0.0252(14) 0.0340(14) 0.0202(12) -0.0080(11) -0.0015(10) -0.0085(10)
C32 0.0272(15) 0.0326(14) 0.0246(13) -0.0047(11) -0.0001(11) 0.0022(10)
C33 0.0325(16) 0.059(2) 0.0244(14) -0.0110(14) -0.0024(12) 0.0002(13)
O10 0.053(12) 0.036(8) 0.085(18) -0.022(8) -0.012(9) -0.014(7)
C38 0.052(11) 0.039(8) 0.060(10) -0.026(7) 0.001(7) -0.004(6)
C39 0.118(14) 0.051(9) 0.113(15) -0.043(9) 0.063(11) -0.047(9)
O9 0.0270(10) 0.0299(10) 0.0317(10) -0.0124(8) 0.0079(8) -0.0082(7)
C36 0.0246(15) 0.0392(16) 0.0428(17) -0.0194(13) 0.0077(12) -0.0120(11)
C37 0.0288(17) 0.070(2) 0.062(2) -0.0433(19) 0.0091(15) -0.0079(14)
O8 0.0381(12) 0.0429(12) 0.0336(11) -0.0146(9) 0.0034(9) -0.0136(9)
C34 0.049(2) 0.075(2) 0.0420(19) -0.0272(18) -0.0039(15) -0.0212(17)
C35 0.077(3) 0.069(3) 0.089(3) -0.029(3) -0.020(3) -0.009(2)
O10X 0.035(3) 0.035(3) 0.038(2) -0.022(2) 0.003(3) -0.005(2)
C38X 0.040(4) 0.050(4) 0.142(9) -0.061(5) 0.007(5) -0.012(3)
C39X 0.172(9) 0.067(5) 0.071(5) -0.016(4) 0.045(5) -0.054(5)

loop_
_atom_type_symbol
_atom_type_description
_atom_type_scat_dispersion_real
_atom_type_scat_dispersion_imag
_atom_type_scat_source
C C 0.0181 0.0091 'International Tables Vol C Tables 4.2.6.8 and 6.1.1.4'
H H 0.0000 0.0000 'International Tables Vol C Tables 4.2.6.8 and 6.1.1.4'
N N 0.0311 0.0180 'International Tables Vol C Tables 4.2.6.8 and 6.1.1.4'
O O 0.0492 0.0322 'International Tables Vol C Tables 4.2.6.8 and 6.1.1.4'
V V 0.0687 2.1097 'International Tables Vol C Tables 4.2.6.8 and 6.1.1.4'

loop_
_geom_angle_atom_site_label_1
_geom_angle_atom_site_label_2
_geom_angle_atom_site_label_3
_geom_angle
_geom_angle_site_symmetry_3
O1 V1 N1 80.27(7) .
O1 V1 N3 151.99(8) .
O2 V1 O1 98.94(8) .
O2 V1 O3 107.56(9) .
O2 V1 N1 128.91(9) .
O2 V1 N3 92.20(8) .
O3 V1 O1 103.01(8) .
O3 V1 N1 122.53(8) .
O3 V1 N3 97.90(8) .
N3 V1 N1 72.80(7) .
O4 V2 O3 84.97(7) 2_556
O4 V2 O5 155.15(8) .
O4 V2 N4 82.83(7) .
O5 V2 O3 78.57(6) 2_556
O5 V2 N4 75.44(7) .
O6 V2 O3 172.09(8) 2_556
O6 V2 O4 99.88(9) .
O6 V2 O5 94.78(8) .
O6 V2 O7 101.85(9) .
O6 V2 N4 97.35(8) .
O7 V2 O3 83.14(7) 2_556
O7 V2 O4 101.47(8) .
O7 V2 O5 94.95(7) .
O7 V2 N4 159.21(8) .
N4 V2 O3 76.94(7) 2_556
C1 O1 V1 142.04(16) .
V1 O3 V2 146.92(10) 2_556
C15 O4 V2 139.11(15) .
C8 O5 V2 116.20(15) .
C32 O7 V2 129.71(16) .
N2 N1 V1 115.41(14) .
C7 N1 V1 129.16(17) .
C7 N1 N2 115.4(2) .
N1 N2 H2 122.6 .
C8 N2 N1 114.8(2) .
C8 N2 H2 122.6 .
N4 N3 V1 129.19(15) .
C8 N3 V1 120.78(15) .
C8 N3 N4 109.31(19) .
N3 N4 V2 113.58(14) .
C9 N4 V2 128.70(16) .
C9 N4 N3 117.7(2) .
O1 C1 C2 119.2(2) .
O1 C1 C6 120.5(2) .
C6 C1 C2 120.3(2) .
C1 C2 C20 120.2(2) .
C3 C2 C1 116.6(2) .
C3 C2 C20 123.2(2) .
C2 C3 H3 117.7 .
C2 C3 C4 124.7(2) .
C4 C3 H3 117.7 .
C3 C4 C16 119.6(2) .
C5 C4 C3 117.7(2) .
C5 C4 C16 122.7(2) .
C4 C5 H5 119.8 .
C4 C5 C6 120.3(2) .
C6 C5 H5 119.8 .
C1 C6 C5 120.3(2) .
C1 C6 C7 121.3(2) .
C5 C6 C7 118.3(2) .
N1 C7 C6 124.7(2) .
N1 C7 H7 117.7 .
C6 C7 H7 117.7 .
O5 C8 N2 119.3(2) .
O5 C8 N3 124.7(2) .
N3 C8 N2 115.9(2) .
N4 C9 H9 118.3 .
N4 C9 C10 123.5(2) .
C10 C9 H9 118.3 .
C11 C10 C9 117.8(2) .
C15 C10 C9 122.1(2) .
C15 C10 C11 120.1(2) .
C10 C11 H11 119.5 .
C12 C11 C10 120.9(2) .
C12 C11 H11 119.5 .
C11 C12 C13 117.0(2) .
C11 C12 C24 124.1(2) .
C13 C12 C24 118.8(2) .
C12 C13 H13 117.7 .
C14 C13 C12 124.6(2) .
C14 C13 H13 117.7 .
C13 C14 C15 116.5(2) .
C13 C14 C28 122.6(2) .
C15 C14 C28 120.8(2) .
O4 C15 C10 120.3(2) .
O4 C15 C14 119.1(2) .
C10 C15 C14 120.6(2) .
C17 C16 C4 109.4(2) .
C17 C16 C18 108.8(2) .
C18 C16 C4 109.2(2) .
C19 C16 C4 112.4(2) .
C19 C16 C17 108.9(2) .
C19 C16 C18 108.2(2) .
C16 C17 H17A 109.5 .
C16 C17 H17B 109.5 .
C16 C17 H17C 109.5 .
H17A C17 H17B 109.5 .
H17A C17 H17C 109.5 .
H17B C17 H17C 109.5 .
C16 C18 H18A 109.5 .
C16 C18 H18B 109.5 .
C16 C18 H18C 109.5 .
H18A C18 H18B 109.5 .
H18A C18 H18C 109.5 .
H18B C18 H18C 109.5 .
C16 C19 H19A 109.5 .
C16 C19 H19B 109.5 .
C16 C19 H19C 109.5 .
H19A C19 H19B 109.5 .
H19A C19 H19C 109.5 .
H19B C19 H19C 109.5 .
C2 C20 C22 110.4(2) .
C2 C20 C23 109.2(2) .
C21 C20 C2 111.9(2) .
C21 C20 C22 107.2(2) .
C21 C20 C23 107.8(2) .
C23 C20 C22 110.2(2) .
C20 C21 H21A 109.5 .
C20 C21 H21B 109.5 .
C20 C21 H21C 109.5 .
H21A C21 H21B 109.5 .
H21A C21 H21C 109.5 .
H21B C21 H21C 109.5 .
C20 C22 H22A 109.5 .
C20 C22 H22B 109.5 .
C20 C22 H22C 109.5 .
H22A C22 H22B 109.5 .
H22A C22 H22C 109.5 .
H22B C22 H22C 109.5 .
C20 C23 H23A 109.5 .
C20 C23 H23B 109.5 .
C20 C23 H23C 109.5 .
H23A C23 H23B 109.5 .
H23A C23 H23C 109.5 .
H23B C23 H23C 109.5 .
C12 C24 C26 108.9(2) .
C25 C24 C12 112.4(2) .
C25 C24 C26 107.9(2) .
C25 C24 C27 108.9(2) .
C27 C24 C12 108.9(2) .
C27 C24 C26 109.7(2) .
C24 C25 H25A 109.5 .
C24 C25 H25B 109.5 .
C24 C25 H25C 109.5 .
H25A C25 H25B 109.5 .
H25A C25 H25C 109.5 .
H25B C25 H25C 109.5 .
C24 C26 H26A 109.5 .
C24 C26 H26B 109.5 .
C24 C26 H26C 109.5 .
H26A C26 H26B 109.5 .
H26A C26 H26C 109.5 .
H26B C26 H26C 109.5 .
C24 C27 H27A 109.5 .
C24 C27 H27B 109.5 .
C24 C27 H27C 109.5 .
H27A C27 H27B 109.5 .
H27A C27 H27C 109.5 .
H27B C27 H27C 109.5 .
C14 C28 C31 108.34(19) .
C29 C28 C14 111.8(2) .
C29 C28 C31 107.2(2) .
C30 C28 C14 111.14(19) .
C30 C28 C29 107.6(2) .
C30 C28 C31 110.7(2) .
C28 C29 H29A 109.5 .
C28 C29 H29B 109.5 .
C28 C29 H29C 109.5 .
H29A C29 H29B 109.5 .
H29A C29 H29C 109.5 .
H29B C29 H29C 109.5 .
C28 C30 H30A 109.5 .
C28 C30 H30B 109.5 .
C28 C30 H30C 109.5 .
H30A C30 H30B 109.5 .
H30A C30 H30C 109.5 .
H30B C30 H30C 109.5 .
C28 C31 H31A 109.5 .
C28 C31 H31B 109.5 .
C28 C31 H31C 109.5 .
H31A C31 H31B 109.5 .
H31A C31 H31C 109.5 .
H31B C31 H31C 109.5 .
O7 C32 H32A 109.4 .
O7 C32 H32B 109.4 .
O7 C32 C33 111.1(2) .
H32A C32 H32B 108.0 .
C33 C32 H32A 109.4 .
C33 C32 H32B 109.4 .
C32 C33 H33A 109.5 .
C32 C33 H33B 109.5 .
C32 C33 H33C 109.5 .
H33A C33 H33B 109.5 .
H33A C33 H33C 109.5 .
H33B C33 H33C 109.5 .
C38 O10 H10 109.4 .
O10 C38 H38A 110.7 .
O10 C38 H38B 114.1 .
O10 C38 C39 105.3(19) .
H38A C38 H38B 109.5 .
C39 C38 H38A 108.7 .
C39 C38 H38B 108.4 .
C38 C39 H39A 106.0 .
C38 C39 H39B 116.5 .
C38 C39 H39C 105.7 .
H39A C39 H39B 109.5 .
H39A C39 H39C 109.5 .
H39B C39 H39C 109.5 .
C36 O9 H9A 105(2) .
O9 C36 H36A 109.3 .
O9 C36 H36B 109.3 .
O9 C36 C37 111.6(2) .
H36A C36 H36B 108.0 .
C37 C36 H36A 109.3 .
C37 C36 H36B 109.3 .
C36 C37 H37A 109.5 .
C36 C37 H37B 109.5 .
C36 C37 H37C 109.5 .
H37A C37 H37B 109.5 .
H37A C37 H37C 109.5 .
H37B C37 H37C 109.5 .
C34 O8 H8 112(2) .
O8 C34 H34A 109.4 .
O8 C34 H34B 109.4 .
O8 C34 C35 111.4(3) .
H34A C34 H34B 108.0 .
C35 C34 H34A 109.4 .
C35 C34 H34B 109.4 .
C34 C35 H35A 109.5 .
C34 C35 H35B 109.5 .
C34 C35 H35C 109.5 .
H35A C35 H35B 109.5 .
H35A C35 H35C 109.5 .
H35B C35 H35C 109.5 .
C38X O10X H10X 109.0 .
O10X C38X H38C 109.1 .
O10X C38X H38D 107.4 .
O10X C38X C39X 113.0(9) .
H38C C38X H38D 109.5 .
C39X C38X H38C 109.8 .
C39X C38X H38D 108.0 .
C38X C39X H39D 110.6 .
C38X C39X H39E 108.8 .
C38X C39X H39F 109.0 .
H39D C39X H39E 109.5 .
H39D C39X H39F 109.5 .
H39E C39X H39F 109.5 .

loop_
_geom_bond_atom_site_label_1
_geom_bond_atom_site_label_2
_geom_bond_distance
_geom_bond_site_symmetry_2
V1 O1 1.8705(17) .
V1 O2 1.6096(17) .
V1 O3 1.6563(17) .
V1 N1 2.170(2) .
V1 N3 2.058(2) .
V2 O3 2.3322(16) 2_556
V2 O4 1.8284(17) .
V2 O5 1.9893(16) .
V2 O6 1.5836(17) .
V2 O7 1.7680(18) .
V2 N4 2.152(2) .
O1 C1 1.326(3) .
O3 V2 2.3321(16) 2_556
O4 C15 1.336(3) .
O5 C8 1.271(3) .
O7 C32 1.428(3) .
N1 N2 1.384(3) .
N1 C7 1.299(3) .
N2 H2 0.8800 .
N2 C8 1.344(3) .
N3 N4 1.397(3) .
N3 C8 1.336(3) .
N4 C9 1.291(3) .
C1 C2 1.422(3) .
C1 C6 1.402(4) .
C2 C3 1.386(3) .
C2 C20 1.532(4) .
C3 H3 0.9500 .
C3 C4 1.406(4) .
C4 C5 1.378(4) .
C4 C16 1.539(3) .
C5 H5 0.9500 .
C5 C6 1.421(3) .
C6 C7 1.426(3) .
C7 H7 0.9500 .
C9 H9 0.9500 .
C9 C10 1.446(3) .
C10 C11 1.408(4) .
C10 C15 1.399(3) .
C11 H11 0.9500 .
C11 C12 1.385(3) .
C12 C13 1.410(4) .
C12 C24 1.529(4) .
C13 H13 0.9500 .
C13 C14 1.387(4) .
C14 C15 1.416(3) .
C14 C28 1.533(3) .
C16 C17 1.534(3) .
C16 C18 1.535(4) .
C16 C19 1.529(4) .
C17 H17A 0.9800 .
C17 H17B 0.9800 .
C17 H17C 0.9800 .
C18 H18A 0.9800 .
C18 H18B 0.9800 .
C18 H18C 0.9800 .
C19 H19A 0.9800 .
C19 H19B 0.9800 .
C19 H19C 0.9800 .
C20 C21 1.533(3) .
C20 C22 1.547(3) .
C20 C23 1.533(4) .
C21 H21A 0.9800 .
C21 H21B 0.9800 .
C21 H21C 0.9800 .
C22 H22A 0.9800 .
C22 H22B 0.9800 .
C22 H22C 0.9800 .
C23 H23A 0.9800 .
C23 H23B 0.9800 .
C23 H23C 0.9800 .
C24 C25 1.524(4) .
C24 C26 1.539(4) .
C24 C27 1.527(4) .
C25 H25A 0.9800 .
C25 H25B 0.9800 .
C25 H25C 0.9800 .
C26 H26A 0.9800 .
C26 H26B 0.9800 .
C26 H26C 0.9800 .
C27 H27A 0.9800 .
C27 H27B 0.9800 .
C27 H27C 0.9800 .
C28 C29 1.534(3) .
C28 C30 1.533(3) .
C28 C31 1.540(4) .
C29 H29A 0.9800 .
C29 H29B 0.9800 .
C29 H29C 0.9800 .
C30 H30A 0.9800 .
C30 H30B 0.9800 .
C30 H30C 0.9800 .
C31 H31A 0.9800 .
C31 H31B 0.9800 .
C31 H31C 0.9800 .
C32 H32A 0.9900 .
C32 H32B 0.9900 .
C32 C33 1.488(4) .
C33 H33A 0.9800 .
C33 H33B 0.9800 .
C33 H33C 0.9800 .
O10 H10 0.8201 .
O10 C38 1.430(10) .
C38 H38A 0.9701 .
C38 H38B 0.9699 .
C38 C39 1.463(11) .
C39 H39A 0.9600 .
C39 H39B 0.9601 .
C39 H39C 0.9598 .
O9 H9A 0.82(4) .
O9 C36 1.441(3) .
C36 H36A 0.9900 .
C36 H36B 0.9900 .
C36 C37 1.501(4) .
C37 H37A 0.9800 .
C37 H37B 0.9800 .
C37 H37C 0.9800 .
O8 H8 1.01(4) .
O8 C34 1.427(4) .
C34 H34A 0.9900 .
C34 H34B 0.9900 .
C34 C35 1.488(7) .
C35 H35A 0.9800 .
C35 H35B 0.9800 .
C35 H35C 0.9800 .
O10X H10X 0.8199 .
O10X C38X 1.425(7) .
C38X H38C 0.9700 .
C38X H38D 0.9701 .
C38X C39X 1.463(10) .
C39X H39D 0.9600 .
C39X H39E 0.9600 .
C39X H39F 0.9599 .

loop_
_geom_torsion_atom_site_label_1
_geom_torsion_atom_site_label_2
_geom_torsion_atom_site_label_3
_geom_torsion_atom_site_label_4
_geom_torsion
_geom_torsion_site_symmetry_1
_geom_torsion_site_symmetry_4
V1 O1 C1 C2 169.36(19) . .
V1 O1 C1 C6 -12.6(4) . .
V1 N1 N2 C8 -0.6(2) . .
V1 N1 C7 C6 6.5(3) . .
V1 N3 N4 V2 -166.83(11) . .
V1 N3 N4 C9 15.7(3) . .
V1 N3 C8 O5 174.76(17) . .
V1 N3 C8 N2 -6.8(3) . .
V2 O4 C15 C10 27.1(4) . .
V2 O4 C15 C14 -153.65(19) . .
V2 O5 C8 N2 172.23(16) . .
V2 O5 C8 N3 -9.4(3) . .
V2 O7 C32 C33 100.4(3) . .
V2 N4 C9 C10 5.2(3) . .
O1 V1 O3 V2 77.70(17) . 2_556
O1 C1 C2 C3 -179.7(2) . .
O1 C1 C2 C20 -1.8(3) . .
O1 C1 C6 C5 179.3(2) . .
O1 C1 C6 C7 -3.0(4) . .
O2 V1 O1 C1 145.0(3) . .
O2 V1 O3 V2 -178.40(15) . 2_556
O3 V1 O1 C1 -104.5(3) . .
O3 V2 O4 C15 -98.2(2) 2_556 .
O3 V2 O7 C32 177.4(2) 2_556 .
O4 V2 O7 C32 -99.2(2) . .
O5 V2 O4 C15 -49.8(3) . .
O5 V2 O7 C32 99.5(2) . .
O6 V2 O4 C15 75.5(2) . .
O6 V2 O7 C32 3.6(2) . .
O7 V2 O4 C15 179.8(2) . .
N1 V1 O1 C1 16.8(3) . .
N1 V1 O3 V2 -9.0(2) . 2_556
N1 N2 C8 O5 -176.97(19) . .
N1 N2 C8 N3 4.5(3) . .
N2 N1 C7 C6 -176.1(2) . .
N3 V1 O1 C1 32.8(4) . .
N3 V1 O3 V2 -83.54(17) . 2_556
N3 N4 C9 C10 -177.8(2) . .
N4 V2 O4 C15 -20.8(2) . .
N4 V2 O7 C32 160.7(2) . .
N4 N3 C8 O5 3.6(3) . .
N4 N3 C8 N2 -177.91(18) . .
N4 C9 C10 C11 173.3(2) . .
N4 C9 C10 C15 -3.6(3) . .
C1 C2 C3 C4 0.2(4) . .
C1 C2 C20 C21 177.6(2) . .
C1 C2 C20 C22 58.2(3) . .
C1 C2 C20 C23 -63.1(3) . .
C1 C6 C7 N1 4.0(4) . .
C2 C1 C6 C5 -2.6(3) . .
C2 C1 C6 C7 175.0(2) . .
C2 C3 C4 C5 -2.2(4) . .
C2 C3 C4 C16 178.1(2) . .
C3 C2 C20 C21 -4.6(3) . .
C3 C2 C20 C22 -123.9(2) . .
C3 C2 C20 C23 114.7(3) . .
C3 C4 C5 C6 1.7(3) . .
C3 C4 C16 C17 65.4(3) . .
C3 C4 C16 C18 -53.5(3) . .
C3 C4 C16 C19 -173.6(2) . .
C4 C5 C6 C1 0.6(4) . .
C4 C5 C6 C7 -177.2(2) . .
C5 C4 C16 C17 -114.3(3) . .
C5 C4 C16 C18 126.8(3) . .
C5 C4 C16 C19 6.8(3) . .
C5 C6 C7 N1 -178.3(2) . .
C6 C1 C2 C3 2.2(3) . .
C6 C1 C2 C20 -179.8(2) . .
C7 N1 N2 C8 -178.4(2) . .
C8 N3 N4 V2 3.3(2) . .
C8 N3 N4 C9 -174.1(2) . .
C9 C10 C11 C12 -175.6(2) . .
C9 C10 C15 O4 -9.9(3) . .
C9 C10 C15 C14 170.9(2) . .
C10 C11 C12 C13 2.3(3) . .
C10 C11 C12 C24 179.8(2) . .
C11 C10 C15 O4 173.4(2) . .
C11 C10 C15 C14 -5.9(3) . .
C11 C12 C13 C14 -1.5(3) . .
C11 C12 C24 C25 -1.0(3) . .
C11 C12 C24 C26 -120.5(3) . .
C11 C12 C24 C27 119.8(3) . .
C12 C13 C14 C15 -2.8(3) . .
C12 C13 C14 C28 172.7(2) . .
C13 C12 C24 C25 176.5(2) . .
C13 C12 C24 C26 56.9(3) . .
C13 C12 C24 C27 -62.7(3) . .
C13 C14 C15 O4 -172.8(2) . .
C13 C14 C15 C10 6.4(3) . .
C13 C14 C28 C29 1.8(3) . .
C13 C14 C28 C30 122.1(2) . .
C13 C14 C28 C31 -116.1(2) . .
C15 C10 C11 C12 1.3(3) . .
C15 C14 C28 C29 177.2(2) . .
C15 C14 C28 C30 -62.5(3) . .
C15 C14 C28 C31 59.3(3) . .
C16 C4 C5 C6 -178.6(2) . .
C20 C2 C3 C4 -177.7(2) . .
C24 C12 C13 C14 -179.2(2) . .
C28 C14 C15 O4 11.6(3) . .
C28 C14 C15 C10 -169.2(2) . .
